data_7155991
loop_
_publ_author_name
'Osorio-Nieto, Urbano'
'V\'azquez-Amaya, Laura Y'
'H\"opfl, Herbert'
'Quintero, Leticia'
'Sartillo-Piscil, Fernando'

_publ_section_title
;
 The direct and highly diastereoselective synthesis of
 3,4-epoxy-2-piperidones. Application to the total synthesis and absolute
 configurational assignment of 3\a,4\a-epoxy-5\b-pipermethystine.
;
_journal_issue 1
_journal_name_full 'Organic &amp; biomolecular chemistry'
_journal_page_first 77
_journal_page_last 88
_journal_paper_doi 10.1039/c7ob02700a
_journal_volume 16
_journal_year 2017
_chemical_absolute_configuration syn
_chemical_formula_moiety 'C14 H17 N O4'
_chemical_formula_sum 'C14 H17 N O4'
_chemical_formula_weight 263.28
_space_group_crystal_system orthorhombic
_space_group_IT_number 19
_space_group_name_Hall 'P 2ac 2ab'
_space_group_name_H-M_alt 'P 21 21 21'
_symmetry_space_group_name_Hall 'P 2ac 2ab'
_symmetry_space_group_name_H-M 'P 21 21 21'
_atom_sites_solution_hydrogens geom
_atom_sites_solution_primary dual
_audit_creation_date 2017-02-19
_audit_creation_method
;
Olex2 1.2
(compiled 2015.01.26 svn.r3150 for OlexSys, GUI svn.r4998)
;
_audit_update_record
;
2017-09-27 deposited with the CCDC.
2017-11-21 downloaded from the CCDC.
;
_cell_angle_alpha 90
_cell_angle_beta 90
_cell_angle_gamma 90
_cell_formula_units_Z 4
_cell_length_a 6.32903(9)
_cell_length_b 8.54815(13)
_cell_length_c 23.7167(4)
_cell_measurement_reflns_used 3176
_cell_measurement_temperature 99.97(12)
_cell_measurement_theta_max 72.5060
_cell_measurement_theta_min 5.4760
_cell_volume 1283.11(3)
_computing_cell_refinement
;
CrysAlisPro, Agilent Technologies,
Version 1.171.37.35 (release 13-08-2014 CrysAlis171 .NET)
(compiled Aug 13 2014,18:06:01)
;
_computing_data_collection
;
CrysAlisPro, Agilent Technologies,
Version 1.171.37.35 (release 13-08-2014 CrysAlis171 .NET)
(compiled Aug 13 2014,18:06:01)
;
_computing_data_reduction
;
CrysAlisPro, Agilent Technologies,
Version 1.171.37.35 (release 13-08-2014 CrysAlis171 .NET)
(compiled Aug 13 2014,18:06:01)
;
_computing_molecular_graphics 'Olex2 (Dolomanov et al., 2009)'
_computing_publication_material 'Olex2 (Dolomanov et al., 2009)'
_computing_structure_refinement 'ShelXL (Sheldrick, 2008)'
_computing_structure_solution 'ShelXT (Sheldrick, 2015)'
_diffrn_ambient_environment N~2~
_diffrn_ambient_temperature 99.97(12)
_diffrn_detector 'CCD plate'
_diffrn_detector_area_resol_mean 8.0769
_diffrn_detector_type EosS2
_diffrn_measured_fraction_theta_full 0.999
_diffrn_measured_fraction_theta_max 0.981
_diffrn_measurement_details
;
#__ type_ start__ end____ width___ exp.time_
  1 omega  -30.00   54.00   1.0000    1.0000
omega____ theta____ kappa____ phi______ frames
    -       36.8926  -38.0000   30.0000 84

#__ type_ start__ end____ width___ exp.time_
  2 omega   24.00   50.00   1.0000    1.0000
omega____ theta____ kappa____ phi______ frames
    -       36.8926   38.0000   90.0000 26

#__ type_ start__ end____ width___ exp.time_
  3 omega   56.00   84.00   1.0000    1.0000
omega____ theta____ kappa____ phi______ frames
    -       36.8926 -125.0000  150.0000 28

#__ type_ start__ end____ width___ exp.time_
  4 omega   49.00  104.00   1.0000    1.0000
omega____ theta____ kappa____ phi______ frames
    -      108.0000  -95.0000  150.0000 55

#__ type_ start__ end____ width___ exp.time_
  5 omega   42.00   70.00   1.0000    1.0000
omega____ theta____ kappa____ phi______ frames
    -      108.0000  -30.0000   30.0000 28

#__ type_ start__ end____ width___ exp.time_
  6 omega   53.00   84.00   1.0000    1.0000
omega____ theta____ kappa____ phi______ frames
    -      108.0000  -30.0000  -30.0000 31

#__ type_ start__ end____ width___ exp.time_
  7 omega   46.00   97.00   1.0000    1.0000
omega____ theta____ kappa____ phi______ frames
    -      108.0000  -95.0000 -120.0000 51

#__ type_ start__ end____ width___ exp.time_
  8 omega   39.00   89.00   1.0000    1.0000
omega____ theta____ kappa____ phi______ frames
    -      108.0000  -30.0000   60.0000 50

#__ type_ start__ end____ width___ exp.time_
  9 omega   42.00   92.00   1.0000    1.0000
omega____ theta____ kappa____ phi______ frames
    -      108.0000  -45.0000  120.0000 50

#__ type_ start__ end____ width___ exp.time_
 10 omega   72.00   99.00   1.0000    1.0000
omega____ theta____ kappa____ phi______ frames
    -       36.8926   57.0000  -60.0000 27

#__ type_ start__ end____ width___ exp.time_
 11 omega  100.00  138.00   1.0000    1.0000
omega____ theta____ kappa____ phi______ frames
    -      108.0000  111.0000   30.0000 38

#__ type_ start__ end____ width___ exp.time_
 12 omega  140.00  175.00   1.0000    1.0000
omega____ theta____ kappa____ phi______ frames
    -      108.0000  111.0000   30.0000 35

#__ type_ start__ end____ width___ exp.time_
 13 omega  115.00  141.00   1.0000    1.0000
omega____ theta____ kappa____ phi______ frames
    -      108.0000  111.0000 -120.0000 26

#__ type_ start__ end____ width___ exp.time_
 14 omega   97.00  165.00   1.0000    1.0000
omega____ theta____ kappa____ phi______ frames
    -      108.0000   45.0000 -150.0000 68

#__ type_ start__ end____ width___ exp.time_
 15 omega  -25.00   58.00   1.0000    1.0000
omega____ theta____ kappa____ phi______ frames
    -       36.8926  -77.0000  -30.0000 83
;
_diffrn_measurement_device 'four-circle diffractometer'
_diffrn_measurement_device_type 'SuperNova, Dual, Cu at zero, EosS2'
_diffrn_measurement_method '\w scans'
_diffrn_orient_matrix_UB_11 0.0069442000
_diffrn_orient_matrix_UB_12 -0.0734357000
_diffrn_orient_matrix_UB_13 0.0592684000
_diffrn_orient_matrix_UB_21 0.0130026000
_diffrn_orient_matrix_UB_22 0.1643666000
_diffrn_orient_matrix_UB_23 0.0264170000
_diffrn_orient_matrix_UB_31 -0.2430368000
_diffrn_orient_matrix_UB_32 0.0066833000
_diffrn_orient_matrix_UB_33 0.0031065000
_diffrn_radiation_monochromator mirror
_diffrn_radiation_probe x-ray
_diffrn_radiation_type CuK\a
_diffrn_radiation_wavelength 1.54184
_diffrn_reflns_av_R_equivalents 0.0208
_diffrn_reflns_av_unetI/netI 0.0299
_diffrn_reflns_Laue_measured_fraction_full 0.999
_diffrn_reflns_Laue_measured_fraction_max 0.981
_diffrn_reflns_limit_h_max 4
_diffrn_reflns_limit_h_min -7
_diffrn_reflns_limit_k_max 10
_diffrn_reflns_limit_k_min -9
_diffrn_reflns_limit_l_max 28
_diffrn_reflns_limit_l_min -26
_diffrn_reflns_number 4408
_diffrn_reflns_point_group_measured_fraction_full 0.999
_diffrn_reflns_point_group_measured_fraction_max 0.973
_diffrn_reflns_theta_full 67.684
_diffrn_reflns_theta_max 72.706
_diffrn_reflns_theta_min 3.727
_diffrn_source 'sealed X-ray tube'
_diffrn_source_type 'SuperNova (Cu) X-ray Source'
_exptl_absorpt_coefficient_mu 0.829
_exptl_absorpt_correction_T_max 1.00000
_exptl_absorpt_correction_T_min 0.90507
_exptl_absorpt_correction_type multi-scan
_exptl_absorpt_process_details
;
CrysAlisPro, Agilent Technologies,
Version 1.171.37.35 (release 13-08-2014 CrysAlis171 .NET)
(compiled Aug 13 2014,18:06:01)
Empirical absorption correction using spherical harmonics,
 implemented in SCALE3 ABSPACK scaling algorithm.
Empirical absorption correction using spherical harmonics,
 implemented in SCALE3 ABSPACK scaling algorithm.
;
_exptl_crystal_colour colourless
_exptl_crystal_colour_primary colourless
_exptl_crystal_density_diffrn 1.363
_exptl_crystal_description prism
_exptl_crystal_F_000 560
_exptl_crystal_size_max 0.34
_exptl_crystal_size_mid 0.09
_exptl_crystal_size_min 0.08
_refine_diff_density_max 0.174
_refine_diff_density_min -0.154
_refine_diff_density_rms 0.035
_refine_ls_abs_structure_details
;
 Flack x determined using 952 quotients [(I+)-(I-)]/[(I+)+(I-)]
 (Parsons, Flack and Wagner, Acta Cryst. B69 (2013) 249-259).
;
_refine_ls_abs_structure_Flack -0.21(10)
_refine_ls_extinction_method none
_refine_ls_goodness_of_fit_ref 1.025
_refine_ls_hydrogen_treatment constr
_refine_ls_matrix_type full
_refine_ls_number_parameters 175
_refine_ls_number_reflns 2480
_refine_ls_number_restraints 0
_refine_ls_restrained_S_all 1.025
_refine_ls_R_factor_all 0.0306
_refine_ls_R_factor_gt 0.0297
_refine_ls_shift/su_max 0.000
_refine_ls_shift/su_mean 0.000
_refine_ls_structure_factor_coef Fsqd
_refine_ls_weighting_details 'w=1/[\s^2^(Fo^2^)+(0.0361P)^2^+0.2771P] where P=(Fo^2^+2Fc^2^)/3'
_refine_ls_weighting_scheme calc
_refine_ls_wR_factor_gt 0.0735
_refine_ls_wR_factor_ref 0.0743
_reflns_Friedel_coverage 0.678
_reflns_Friedel_fraction_full 0.999
_reflns_Friedel_fraction_max 0.963
_reflns_number_gt 2408
_reflns_number_total 2480
_reflns_threshold_expression 'I > 2\s(I)'
_cod_data_source_file c7ob02700a2.cif
_cod_data_source_block 2
_cod_depositor_comments 'Adding full bibliography for 7155991--7155993.cif.'
_cod_database_code 7155991
_chemical_oxdiff_formula 'C H N O'
_shelx_space_group_comment
;
The symmetry employed for this shelxl refinement is uniquely defined
by the following loop, which should always be used as a source of
symmetry information in preference to the above space-group names.
They are only intended as comments.
;
_reflns_odcompleteness_completeness 99.86
_reflns_odcompleteness_iscentric 1
_reflns_odcompleteness_theta 66.97
_olex2_refinement_description
;
1. Fixed Uiso
 At 1.2 times of:
  All C(H) groups, All C(H,H) groups
 At 1.5 times of:
  All C(H,H,H) groups, All O(H) groups
2.a Ternary CH refined with riding coordinates:
 C2(H2), C3(H3), C4(H4), C6(H6)
2.b Secondary CH2 refined with riding coordinates:
 C5(H5A,H5B)
2.c Aromatic/amide H refined with riding coordinates:
 C8(H8), C9(H9), C11(H11), C12(H12)
2.d Idealised Me refined as rotating group:
 C13(H13A,H13B,H13C), C14(H14A,H14B,H14C)
2.e Idealised tetrahedral OH refined as rotating group:
 O3(H3A)
;
_shelx_shelxl_version_number 2014/7
_olex2_submission_special_instructions 'No special instructions were received'

loop_
_space_group_symop_operation_xyz
'x, y, z'
'-x+1/2, -y, z+1/2'
'x+1/2, -y+1/2, -z'
'-x, y+1/2, -z+1/2'

loop_
_atom_site_label
_atom_site_type_symbol
_atom_site_fract_x
_atom_site_fract_y
_atom_site_fract_z
_atom_site_U_iso_or_equiv
_atom_site_adp_type
_atom_site_occupancy
_atom_site_site_symmetry_order
_atom_site_calc_flag
_atom_site_refinement_flags_posn
C1 C 0.5647(3) 0.2523(2) 0.38839(8) 0.0164(4) Uani 1 1 d .
N1 N 0.7331(2) 0.33190(18) 0.40730(6) 0.0158(3) Uani 1 1 d .
O1 O 0.3999(2) 0.31505(16) 0.37155(6) 0.0209(3) Uani 1 1 d .
C2 C 0.5845(3) 0.0771(2) 0.38452(8) 0.0187(4) Uani 1 1 d .
H2 H 0.4775 0.0239 0.3616 0.022 Uiso 1 1 calc R
O2 O 0.6560(2) -0.00655(17) 0.43430(6) 0.0233(3) Uani 1 1 d .
C3 C 0.7937(3) 0.0040(2) 0.38579(8) 0.0193(4) Uani 1 1 d .
H3 H 0.8143 -0.0909 0.3633 0.023 Uiso 1 1 calc R
O3 O 1.0435(2) 0.15408(17) 0.33802(6) 0.0202(3) Uani 1 1 d .
H3A H 1.1525 0.2058 0.3397 0.030 Uiso 1 1 calc GR
C4 C 0.9802(3) 0.1107(2) 0.39318(8) 0.0168(4) Uani 1 1 d .
H4 H 1.0952 0.0532 0.4115 0.020 Uiso 1 1 calc R
O4 O 1.4575(2) 0.77683(17) 0.31291(6) 0.0226(3) Uani 1 1 d .
C5 C 0.9202(3) 0.2517(2) 0.42940(8) 0.0174(4) Uani 1 1 d .
H5A H 0.8923 0.2170 0.4676 0.021 Uiso 1 1 calc R
H5B H 1.0378 0.3243 0.4306 0.021 Uiso 1 1 calc R
C6 C 0.7222(3) 0.5052(2) 0.41016(8) 0.0157(4) Uani 1 1 d .
H6 H 0.6016 0.5379 0.3871 0.019 Uiso 1 1 calc R
C7 C 0.9187(3) 0.5777(2) 0.38422(8) 0.0155(4) Uani 1 1 d .
C8 C 0.9443(3) 0.5763(2) 0.32588(8) 0.0179(4) Uani 1 1 d .
H8 H 0.8407 0.5299 0.3037 0.021 Uiso 1 1 calc R
C9 C 1.1192(3) 0.6420(2) 0.29985(8) 0.0186(4) Uani 1 1 d .
H9 H 1.1327 0.6397 0.2608 0.022 Uiso 1 1 calc R
C10 C 1.2745(3) 0.7116(2) 0.33309(8) 0.0175(4) Uani 1 1 d .
C11 C 1.2507(3) 0.7168(2) 0.39127(8) 0.0172(4) Uani 1 1 d .
H11 H 1.3527 0.7658 0.4133 0.021 Uiso 1 1 calc R
C12 C 1.0760(3) 0.6497(2) 0.41663(8) 0.0163(4) Uani 1 1 d .
H12 H 1.0629 0.6523 0.4557 0.020 Uiso 1 1 calc R
C13 C 0.6774(3) 0.5573(2) 0.47044(8) 0.0214(4) Uani 1 1 d .
H13A H 0.5417 0.5186 0.4820 0.032 Uiso 1 1 calc GR
H13B H 0.6776 0.6695 0.4722 0.032 Uiso 1 1 calc GR
H13C H 0.7845 0.5167 0.4951 0.032 Uiso 1 1 calc GR
C14 C 1.4948(4) 0.7690(3) 0.25355(9) 0.0256(4) Uani 1 1 d .
H14A H 1.6270 0.8186 0.2449 0.038 Uiso 1 1 calc GR
H14B H 1.3828 0.8217 0.2339 0.038 Uiso 1 1 calc GR
H14C H 1.4997 0.6615 0.2419 0.038 Uiso 1 1 calc GR

loop_
_atom_site_aniso_label
_atom_site_aniso_U_11
_atom_site_aniso_U_22
_atom_site_aniso_U_33
_atom_site_aniso_U_23
_atom_site_aniso_U_13
_atom_site_aniso_U_12
C1 0.0132(9) 0.0159(9) 0.0202(9) -0.0006(7) 0.0020(7) -0.0015(7)
N1 0.0151(8) 0.0126(7) 0.0197(8) 0.0004(6) -0.0016(6) -0.0013(7)
O1 0.0134(6) 0.0186(7) 0.0308(7) -0.0022(6) -0.0021(5) -0.0011(6)
C2 0.0180(9) 0.0136(8) 0.0246(10) 0.0000(8) -0.0006(8) -0.0037(8)
O2 0.0240(7) 0.0177(7) 0.0281(7) 0.0066(6) 0.0042(6) -0.0020(6)
C3 0.0196(10) 0.0145(9) 0.0237(9) 0.0016(8) 0.0017(8) -0.0015(8)
O3 0.0177(7) 0.0228(7) 0.0200(6) 0.0014(5) -0.0004(5) -0.0046(6)
C4 0.0159(9) 0.0156(9) 0.0187(9) 0.0024(7) -0.0014(7) 0.0008(7)
O4 0.0213(7) 0.0225(7) 0.0240(7) -0.0030(6) 0.0053(6) -0.0063(6)
C5 0.0162(8) 0.0155(9) 0.0204(9) 0.0012(7) -0.0035(8) -0.0005(7)
C6 0.0158(9) 0.0115(8) 0.0197(8) -0.0006(7) -0.0016(7) 0.0008(8)
C7 0.0163(9) 0.0109(8) 0.0194(9) 0.0000(7) -0.0015(8) 0.0013(7)
C8 0.0170(9) 0.0172(9) 0.0194(9) -0.0020(7) -0.0050(7) -0.0006(8)
C9 0.0223(10) 0.0177(9) 0.0157(9) -0.0002(7) -0.0005(7) 0.0000(8)
C10 0.0173(9) 0.0117(8) 0.0235(9) 0.0013(7) 0.0013(7) 0.0005(7)
C11 0.0170(9) 0.0123(8) 0.0222(9) -0.0024(7) -0.0035(7) -0.0009(8)
C12 0.0202(9) 0.0134(9) 0.0152(8) -0.0025(7) -0.0009(7) -0.0003(8)
C13 0.0227(10) 0.0197(9) 0.0217(9) -0.0016(8) 0.0032(8) -0.0018(8)
C14 0.0257(10) 0.0264(10) 0.0246(10) 0.0048(8) 0.0066(8) -0.0003(9)

loop_
_atom_type_symbol
_atom_type_description
_atom_type_scat_dispersion_real
_atom_type_scat_dispersion_imag
_atom_type_scat_source
C C 0.0181 0.0091 'International Tables Vol C Tables 4.2.6.8 and 6.1.1.4'
H H 0.0000 0.0000 'International Tables Vol C Tables 4.2.6.8 and 6.1.1.4'
N N 0.0311 0.0180 'International Tables Vol C Tables 4.2.6.8 and 6.1.1.4'
O O 0.0492 0.0322 'International Tables Vol C Tables 4.2.6.8 and 6.1.1.4'

loop_
_geom_angle_atom_site_label_1
_geom_angle_atom_site_label_2
_geom_angle_atom_site_label_3
_geom_angle
N1 C1 C2 117.31(17)
O1 C1 N1 123.87(17)
O1 C1 C2 118.72(18)
C1 N1 C5 121.61(15)
C1 N1 C6 118.97(16)
C5 N1 C6 119.23(15)
C1 C2 H2 116.0
O2 C2 C1 117.77(17)
O2 C2 H2 116.0
O2 C2 C3 59.43(12)
C3 C2 C1 119.87(17)
C3 C2 H2 116.0
C3 O2 C2 60.70(12)
C2 C3 H3 117.5
C2 C3 C4 117.00(16)
O2 C3 C2 59.87(12)
O2 C3 H3 117.5
O2 C3 C4 114.76(16)
C4 C3 H3 117.5
C4 O3 H3A 109.5
C3 C4 H4 109.3
C3 C4 C5 110.43(16)
O3 C4 C3 105.86(15)
O3 C4 H4 109.3
O3 C4 C5 112.51(15)
C5 C4 H4 109.3
C10 O4 C14 117.66(16)
N1 C5 C4 111.67(16)
N1 C5 H5A 109.3
N1 C5 H5B 109.3
C4 C5 H5A 109.3
C4 C5 H5B 109.3
H5A C5 H5B 107.9
N1 C6 H6 107.2
N1 C6 C7 110.53(15)
N1 C6 C13 110.08(15)
C7 C6 H6 107.2
C7 C6 C13 114.37(16)
C13 C6 H6 107.2
C8 C7 C6 119.60(17)
C8 C7 C12 117.78(18)
C12 C7 C6 122.60(17)
C7 C8 H8 118.9
C9 C8 C7 122.13(18)
C9 C8 H8 118.9
C8 C9 H9 120.5
C8 C9 C10 118.96(17)
C10 C9 H9 120.5
O4 C10 C9 124.88(17)
O4 C10 C11 115.16(17)
C11 C10 C9 119.96(18)
C10 C11 H11 119.8
C12 C11 C10 120.36(17)
C12 C11 H11 119.8
C7 C12 H12 119.6
C11 C12 C7 120.79(17)
C11 C12 H12 119.6
C6 C13 H13A 109.5
C6 C13 H13B 109.5
C6 C13 H13C 109.5
H13A C13 H13B 109.5
H13A C13 H13C 109.5
H13B C13 H13C 109.5
O4 C14 H14A 109.5
O4 C14 H14B 109.5
O4 C14 H14C 109.5
H14A C14 H14B 109.5
H14A C14 H14C 109.5
H14B C14 H14C 109.5

loop_
_geom_bond_atom_site_label_1
_geom_bond_atom_site_label_2
_geom_bond_distance
C1 N1 1.341(2)
C1 O1 1.239(2)
C1 C2 1.506(3)
N1 C5 1.465(2)
N1 C6 1.484(2)
C2 H2 0.9800
C2 O2 1.453(2)
C2 C3 1.465(3)
O2 C3 1.446(2)
C3 H3 0.9800
C3 C4 1.502(3)
O3 H3A 0.8200
O3 C4 1.418(2)
C4 H4 0.9800
C4 C5 1.528(3)
O4 C10 1.372(2)
O4 C14 1.429(2)
C5 H5A 0.9700
C5 H5B 0.9700
C6 H6 0.9800
C6 C7 1.520(3)
C6 C13 1.524(3)
C7 C8 1.393(3)
C7 C12 1.400(3)
C8 H8 0.9300
C8 C9 1.386(3)
C9 H9 0.9300
C9 C10 1.393(3)
C10 C11 1.389(3)
C11 H11 0.9300
C11 C12 1.383(3)
C12 H12 0.9300
C13 H13A 0.9600
C13 H13B 0.9600
C13 H13C 0.9600
C14 H14A 0.9600
C14 H14B 0.9600
C14 H14C 0.9600

loop_
_geom_torsion_atom_site_label_1
_geom_torsion_atom_site_label_2
_geom_torsion_atom_site_label_3
_geom_torsion_atom_site_label_4
_geom_torsion
C1 N1 C5 C4 42.5(2)
C1 N1 C6 C7 -132.33(18)
C1 N1 C6 C13 100.36(19)
C1 C2 O2 C3 -110.0(2)
C1 C2 C3 O2 106.5(2)
C1 C2 C3 C4 2.2(3)
N1 C1 C2 O2 52.0(2)
N1 C1 C2 C3 -16.8(3)
N1 C6 C7 C8 73.4(2)
N1 C6 C7 C12 -107.8(2)
O1 C1 N1 C5 176.88(18)
O1 C1 N1 C6 1.9(3)
O1 C1 C2 O2 -131.45(18)
O1 C1 C2 C3 159.69(18)
C2 C1 N1 C5 -6.8(3)
C2 C1 N1 C6 178.23(16)
C2 O2 C3 C4 108.08(18)
C2 C3 C4 O3 -90.1(2)
C2 C3 C4 C5 32.0(2)
O2 C2 C3 C4 -104.34(18)
O2 C3 C4 O3 -157.39(15)
O2 C3 C4 C5 -35.3(2)
C3 C4 C5 N1 -53.2(2)
O3 C4 C5 N1 64.8(2)
O4 C10 C11 C12 -177.69(16)
C5 N1 C6 C7 52.6(2)
C5 N1 C6 C13 -74.7(2)
C6 N1 C5 C4 -142.56(16)
C6 C7 C8 C9 179.39(18)
C6 C7 C12 C11 -178.81(17)
C7 C8 C9 C10 0.0(3)
C8 C7 C12 C11 0.0(3)
C8 C9 C10 O4 178.17(18)
C8 C9 C10 C11 -1.2(3)
C9 C10 C11 C12 1.7(3)
C10 C11 C12 C7 -1.1(3)
C12 C7 C8 C9 0.6(3)
C13 C6 C7 C8 -161.66(18)
C13 C6 C7 C12 17.1(3)
C14 O4 C10 C9 -1.9(3)
C14 O4 C10 C11 177.46(17)
